data_2237094
loop_
_publ_author_name
'Srinivasan, N.'
'Thirumaran, S.'
'Selvanayagam, S.'

_publ_section_title
;
 Bis(1,2,3,4-tetrahydroquinoline-1-thiocarbonyl) disulfide
;
_journal_coeditor_code ZQ2186
_journal_issue 12
_journal_name_full 'Acta Crystallographica Section E'
_journal_page_first o3446
_journal_paper_doi 10.1107/S1600536812047320
_journal_volume 68
_journal_year 2012
_chemical_formula_iupac 'C20 H20 N2 S4'
_chemical_formula_moiety 'C20 H20 N2 S4'
_chemical_formula_sum 'C20 H20 N2 S4'
_chemical_formula_weight 416.62
_chemical_name_systematic
;
Bis(1,2,3,4-tetrahydroquinoline-1-thiocarbonyl) disulfide
;
_space_group_IT_number 14
_symmetry_cell_setting monoclinic
_symmetry_space_group_name_Hall '-P 2ybc'
_symmetry_space_group_name_H-M 'P 1 21/c 1'
_atom_sites_solution_hydrogens geom
_atom_sites_solution_primary direct
_atom_sites_solution_secondary difmap
_audit_creation_method SHELXL-97
_cell_angle_alpha 90.00
_cell_angle_beta 104.371(2)
_cell_angle_gamma 90.00
_cell_formula_units_Z 4
_cell_length_a 8.1019(4)
_cell_length_b 20.3208(11)
_cell_length_c 12.3647(6)
_cell_measurement_reflns_used 8987
_cell_measurement_temperature 292(2)
_cell_measurement_theta_max 28.32
_cell_measurement_theta_min 2.51
_cell_volume 1971.99(17)
_computing_cell_refinement 'APEX2 (Bruker, 2008)'
_computing_data_collection 'APEX2 (Bruker, 2008)'
_computing_data_reduction 'SAINT (Bruker, 2008)'
_computing_molecular_graphics 'ORTEP-3 (Farrugia, 1997) and PLATON (Spek, 2009)'
_computing_publication_material 'SHELXL97 (Sheldrick, 2008) and PLATON (Spek, 2009)'
_computing_structure_refinement 'SHELXL97 (Sheldrick, 2008)'
_computing_structure_solution 'SHELXS97 (Sheldrick, 2008)'
_diffrn_ambient_temperature 292(2)
_diffrn_measured_fraction_theta_full 0.998
_diffrn_measured_fraction_theta_max 0.998
_diffrn_measurement_device_type 'Bruker APEXII area-detector'
_diffrn_measurement_method '\w and \f scans'
_diffrn_radiation_monochromator graphite
_diffrn_radiation_source 'fine-focus sealed tube'
_diffrn_radiation_type MoK\a
_diffrn_radiation_wavelength 0.71073
_diffrn_reflns_av_R_equivalents 0.0312
_diffrn_reflns_av_sigmaI/netI 0.0171
_diffrn_reflns_limit_h_max 10
_diffrn_reflns_limit_h_min -10
_diffrn_reflns_limit_k_max 27
_diffrn_reflns_limit_k_min -25
_diffrn_reflns_limit_l_max 14
_diffrn_reflns_limit_l_min -16
_diffrn_reflns_number 44844
_diffrn_reflns_theta_full 28.40
_diffrn_reflns_theta_max 28.40
_diffrn_reflns_theta_min 1.97
_diffrn_standards_number 0
_exptl_absorpt_coefficient_mu 0.489
_exptl_absorpt_correction_T_max 0.909
_exptl_absorpt_correction_T_min 0.867
_exptl_absorpt_correction_type multi-scan
_exptl_absorpt_process_details '(<i>SADABS</i>; Bruker, 2008)'
_exptl_crystal_colour yellow
_exptl_crystal_density_diffrn 1.403
_exptl_crystal_density_method 'not measured'
_exptl_crystal_description block
_exptl_crystal_F_000 872
_exptl_crystal_size_max 0.30
_exptl_crystal_size_mid 0.25
_exptl_crystal_size_min 0.20
_refine_diff_density_max 0.528
_refine_diff_density_min -0.258
_refine_ls_extinction_method none
_refine_ls_goodness_of_fit_ref 1.026
_refine_ls_hydrogen_treatment constr
_refine_ls_matrix_type full
_refine_ls_number_parameters 235
_refine_ls_number_reflns 4941
_refine_ls_number_restraints 0
_refine_ls_restrained_S_all 1.026
_refine_ls_R_factor_all 0.0488
_refine_ls_R_factor_gt 0.0377
_refine_ls_shift/su_max 0.001
_refine_ls_shift/su_mean 0.000
_refine_ls_structure_factor_coef Fsqd
_refine_ls_weighting_details 'w=1/[\s^2^(Fo^2^)+(0.0495P)^2^+0.8147P] where P=(Fo^2^+2Fc^2^)/3'
_refine_ls_weighting_scheme calc
_refine_ls_wR_factor_gt 0.0961
_refine_ls_wR_factor_ref 0.1042
_reflns_number_gt 4036
_reflns_number_total 4941
_reflns_threshold_expression I>2\s(I)
_cod_data_source_file zq2186.cif
_cod_data_source_block I
_cod_original_sg_symbol_H-M 'P 21/c'
_cod_database_code 2237094
_cod_database_fobs_code 2237094

loop_
_symmetry_equiv_pos_as_xyz
'x, y, z'
'-x, y+1/2, -z+1/2'
'-x, -y, -z'
'x, -y-1/2, z-1/2'

loop_
_atom_site_type_symbol
_atom_site_label
_atom_site_fract_x
_atom_site_fract_y
_atom_site_fract_z
_atom_site_U_iso_or_equiv
_atom_site_adp_type
_atom_site_calc_flag
_atom_site_refinement_flags
_atom_site_occupancy
_atom_site_symmetry_multiplicity
C C1 0.7070(2) 0.12620(11) 0.98073(17) 0.0529(5) Uani d . 1 1
H H1A 0.7149 0.1479 0.9124 0.064 Uiso calc R 1 1
H H1B 0.7356 0.0802 0.9749 0.064 Uiso calc R 1 1
C C2 0.8343(3) 0.15668(13) 1.0777(2) 0.0640(6) Uani d . 1 1
H H2A 0.8437 0.2034 1.0642 0.077 Uiso calc R 1 1
H H2B 0.9453 0.1369 1.0842 0.077 Uiso calc R 1 1
C C3 0.7814(3) 0.14684(12) 1.18582(18) 0.0585(5) Uani d . 1 1
H H3A 0.7667 0.1004 1.1988 0.070 Uiso calc R 1 1
H H3B 0.8674 0.1644 1.2482 0.070 Uiso calc R 1 1
C C4 0.6170(2) 0.18262(8) 1.17373(15) 0.0425(4) Uani d . 1 1
C C5 0.5862(3) 0.22676(9) 1.25173(16) 0.0510(5) Uani d . 1 1
H H5 0.6677 0.2324 1.3188 0.061 Uiso calc R 1 1
C C6 0.4374(3) 0.26245(9) 1.23197(18) 0.0555(5) Uani d . 1 1
H H6 0.4168 0.2904 1.2867 0.067 Uiso calc R 1 1
C C7 0.3195(3) 0.25670(9) 1.13155(18) 0.0520(5) Uani d . 1 1
H H7 0.2192 0.2810 1.1182 0.062 Uiso calc R 1 1
C C8 0.3489(2) 0.21484(8) 1.04965(16) 0.0437(4) Uani d . 1 1
H H8 0.2719 0.2127 0.9800 0.052 Uiso calc R 1 1
C C9 0.4944(2) 0.17619(8) 1.07291(13) 0.0367(3) Uani d . 1 1
C C10 0.4118(2) 0.09180(8) 0.92624(13) 0.0383(3) Uani d . 1 1
C C11 -0.0542(2) 0.09836(8) 0.76717(14) 0.0380(3) Uani d . 1 1
C C12 -0.2722(3) 0.12260(12) 0.59730(19) 0.0682(6) Uani d . 1 1
H H12A -0.3939 0.1145 0.5813 0.082 Uiso calc R 1 1
H H12B -0.2508 0.1677 0.6225 0.082 Uiso calc R 1 1
C C13 -0.2106(5) 0.11167(18) 0.4968(2) 0.1054(11) Uani d . 1 1
H H13A -0.0911 0.1237 0.5127 0.126 Uiso calc R 1 1
H H13B -0.2724 0.1405 0.4380 0.126 Uiso calc R 1 1
C C14 -0.2300(5) 0.04240(16) 0.4557(2) 0.0900(9) Uani d . 1 1
H H14A -0.1377 0.0325 0.4211 0.108 Uiso calc R 1 1
H H14B -0.3359 0.0389 0.3984 0.108 Uiso calc R 1 1
C C15 -0.2305(3) -0.00897(12) 0.54424(17) 0.0596(5) Uani d . 1 1
C C16 -0.2603(4) -0.07527(14) 0.5177(2) 0.0752(7) Uani d . 1 1
H H16 -0.2693 -0.0890 0.4448 0.090 Uiso calc R 1 1
C C17 -0.2768(3) -0.12063(13) 0.5960(2) 0.0734(7) Uani d . 1 1
H H17 -0.2927 -0.1648 0.5764 0.088 Uiso calc R 1 1
C C18 -0.2701(3) -0.10132(11) 0.70323(19) 0.0586(5) Uani d . 1 1
H H18 -0.2844 -0.1320 0.7559 0.070 Uiso calc R 1 1
C C19 -0.2420(2) -0.03635(9) 0.73215(16) 0.0455(4) Uani d . 1 1
H H19 -0.2413 -0.0227 0.8040 0.055 Uiso calc R 1 1
C C20 -0.2147(2) 0.00878(9) 0.65492(14) 0.0422(4) Uani d . 1 1
N N1 0.52917(18) 0.13106(7) 0.99185(12) 0.0385(3) Uani d . 1 1
N N2 -0.18060(19) 0.07682(7) 0.68409(13) 0.0444(3) Uani d . 1 1
S S1 0.22177(6) 0.08105(2) 0.97636(3) 0.04264(12) Uani d . 1 1
S S2 0.06107(6) 0.03269(2) 0.85363(4) 0.04694(13) Uani d . 1 1
S S3 0.44036(8) 0.05131(3) 0.81800(4) 0.06045(16) Uani d . 1 1
S S4 0.00011(7) 0.17623(2) 0.79093(5) 0.05336(14) Uani d . 1 1

loop_
_atom_site_aniso_label
_atom_site_aniso_U_11
_atom_site_aniso_U_22
_atom_site_aniso_U_33
_atom_site_aniso_U_12
_atom_site_aniso_U_13
_atom_site_aniso_U_23
C1 0.0466(10) 0.0613(12) 0.0562(11) 0.0073(9) 0.0229(9) -0.0019(9)
C2 0.0405(10) 0.0747(15) 0.0793(15) -0.0006(10) 0.0196(10) -0.0060(12)
C3 0.0498(11) 0.0644(13) 0.0549(11) 0.0057(9) 0.0009(9) -0.0048(10)
C4 0.0478(9) 0.0367(8) 0.0431(9) -0.0052(7) 0.0116(7) 0.0007(7)
C5 0.0648(12) 0.0434(10) 0.0436(10) -0.0123(9) 0.0111(9) -0.0067(8)
C6 0.0783(14) 0.0384(9) 0.0570(12) -0.0083(9) 0.0304(11) -0.0139(8)
C7 0.0597(11) 0.0366(9) 0.0651(12) 0.0079(8) 0.0258(10) -0.0026(8)
C8 0.0490(10) 0.0371(9) 0.0460(9) 0.0039(7) 0.0135(8) 0.0008(7)
C9 0.0442(9) 0.0309(7) 0.0377(8) -0.0020(6) 0.0155(7) 0.0003(6)
C10 0.0448(9) 0.0364(8) 0.0343(8) 0.0076(7) 0.0111(7) 0.0011(6)
C11 0.0365(8) 0.0398(8) 0.0393(8) 0.0039(6) 0.0125(7) 0.0081(7)
C12 0.0667(14) 0.0599(13) 0.0633(13) 0.0076(11) -0.0118(11) 0.0170(11)
C13 0.150(3) 0.102(2) 0.0621(16) 0.012(2) 0.0215(18) 0.0363(16)
C14 0.119(2) 0.112(2) 0.0363(11) -0.0270(19) 0.0133(13) 0.0061(13)
C15 0.0585(12) 0.0782(15) 0.0382(10) -0.0094(11) 0.0045(8) -0.0036(9)
C16 0.0833(17) 0.0879(18) 0.0507(13) -0.0143(14) 0.0095(12) -0.0266(12)
C17 0.0784(16) 0.0589(13) 0.0758(16) -0.0134(12) 0.0056(13) -0.0232(12)
C18 0.0581(12) 0.0505(11) 0.0625(12) -0.0118(9) 0.0060(10) -0.0009(9)
C19 0.0436(9) 0.0501(10) 0.0423(9) -0.0058(8) 0.0099(7) -0.0012(8)
C20 0.0357(8) 0.0508(10) 0.0376(8) -0.0013(7) 0.0046(7) -0.0003(7)
N1 0.0401(7) 0.0385(7) 0.0389(7) 0.0036(6) 0.0134(6) -0.0019(6)
N2 0.0421(8) 0.0454(8) 0.0421(8) 0.0009(6) 0.0035(6) 0.0090(6)
S1 0.0451(2) 0.0481(2) 0.0342(2) -0.00396(18) 0.00894(17) 0.00092(17)
S2 0.0513(3) 0.0346(2) 0.0467(2) -0.00014(18) -0.00342(19) 0.00393(17)
S3 0.0659(3) 0.0696(3) 0.0481(3) 0.0074(3) 0.0184(2) -0.0206(2)
S4 0.0521(3) 0.0362(2) 0.0681(3) 0.00046(19) 0.0078(2) 0.0086(2)

loop_
_atom_type_symbol
_atom_type_description
_atom_type_scat_dispersion_real
_atom_type_scat_dispersion_imag
_atom_type_scat_source
C C 0.0033 0.0016 'International Tables Vol C Tables 4.2.6.8 and 6.1.1.4'
H H 0.0000 0.0000 'International Tables Vol C Tables 4.2.6.8 and 6.1.1.4'
N N 0.0061 0.0033 'International Tables Vol C Tables 4.2.6.8 and 6.1.1.4'
S S 0.1246 0.1234 'International Tables Vol C Tables 4.2.6.8 and 6.1.1.4'

loop_
_geom_angle_atom_site_label_1
_geom_angle_atom_site_label_2
_geom_angle_atom_site_label_3
_geom_angle
N1 C1 C2 112.79(16)
N1 C1 H1A 109.0
C2 C1 H1A 109.0
N1 C1 H1B 109.0
C2 C1 H1B 109.0
H1A C1 H1B 107.8
C1 C2 C3 111.09(18)
C1 C2 H2A 109.4
C3 C2 H2A 109.4
C1 C2 H2B 109.4
C3 C2 H2B 109.4
H2A C2 H2B 108.0
C4 C3 C2 106.76(18)
C4 C3 H3A 110.4
C2 C3 H3A 110.4
C4 C3 H3B 110.4
C2 C3 H3B 110.4
H3A C3 H3B 108.6
C5 C4 C9 118.17(17)
C5 C4 C3 123.85(18)
C9 C4 C3 117.65(16)
C6 C5 C4 121.30(18)
C6 C5 H5 119.3
C4 C5 H5 119.3
C7 C6 C5 119.92(18)
C7 C6 H6 120.0
C5 C6 H6 120.0
C6 C7 C8 120.40(19)
C6 C7 H7 119.8
C8 C7 H7 119.8
C9 C8 C7 119.15(18)
C9 C8 H8 120.4
C7 C8 H8 120.4
C8 C9 C4 120.86(16)
C8 C9 N1 121.37(15)
C4 C9 N1 117.66(15)
N1 C10 S3 124.66(13)
N1 C10 S1 113.48(12)
S3 C10 S1 121.63(11)
N2 C11 S4 124.95(13)
N2 C11 S2 113.40(13)
S4 C11 S2 121.64(10)
C13 C12 N2 107.8(2)
C13 C12 H12A 110.2
N2 C12 H12A 110.2
C13 C12 H12B 110.2
N2 C12 H12B 110.2
H12A C12 H12B 108.5
C12 C13 C14 113.7(3)
C12 C13 H13A 108.8
C14 C13 H13A 108.8
C12 C13 H13B 108.8
C14 C13 H13B 108.8
H13A C13 H13B 107.7
C13 C14 C15 115.0(2)
C13 C14 H14A 108.5
C15 C14 H14A 108.5
C13 C14 H14B 108.5
C15 C14 H14B 108.5
H14A C14 H14B 107.5
C20 C15 C16 116.8(2)
C20 C15 C14 121.1(2)
C16 C15 C14 121.9(2)
C17 C16 C15 121.8(2)
C17 C16 H16 119.1
C15 C16 H16 119.1
C16 C17 C18 120.3(2)
C16 C17 H17 119.9
C18 C17 H17 119.9
C17 C18 C19 119.5(2)
C17 C18 H18 120.3
C19 C18 H18 120.3
C18 C19 C20 120.24(19)
C18 C19 H19 119.9
C20 C19 H19 119.9
C19 C20 C15 121.13(19)
C19 C20 N2 121.26(16)
C15 C20 N2 117.47(17)
C10 N1 C9 124.53(14)
C10 N1 C1 117.45(14)
C9 N1 C1 118.02(14)
C11 N2 C20 124.92(14)
C11 N2 C12 120.41(16)
C20 N2 C12 113.17(15)
C10 S1 S2 104.42(6)
C11 S2 S1 103.22(6)

loop_
_geom_bond_atom_site_label_1
_geom_bond_atom_site_label_2
_geom_bond_distance
C1 N1 1.484(2)
C1 C2 1.508(3)
C1 H1A 0.9700
C1 H1B 0.9700
C2 C3 1.515(3)
C2 H2A 0.9700
C2 H2B 0.9700
C3 C4 1.492(3)
C3 H3A 0.9700
C3 H3B 0.9700
C4 C5 1.384(3)
C4 C9 1.394(2)
C5 C6 1.376(3)
C5 H5 0.9300
C6 C7 1.371(3)
C6 H6 0.9300
C7 C8 1.388(3)
C7 H7 0.9300
C8 C9 1.386(2)
C8 H8 0.9300
C9 N1 1.437(2)
C10 N1 1.347(2)
C10 S3 1.6355(17)
C10 S1 1.8102(18)
C11 N2 1.332(2)
C11 S4 1.6491(18)
C11 S2 1.8167(16)
C12 C13 1.467(4)
C12 N2 1.474(2)
C12 H12A 0.9700
C12 H12B 0.9700
C13 C14 1.492(5)
C13 H13A 0.9700
C13 H13B 0.9700
C14 C15 1.514(3)
C14 H14A 0.9700
C14 H14B 0.9700
C15 C20 1.390(3)
C15 C16 1.393(4)
C16 C17 1.367(4)
C16 H16 0.9300
C17 C18 1.371(3)
C17 H17 0.9300
C18 C19 1.372(3)
C18 H18 0.9300
C19 C20 1.381(3)
C19 H19 0.9300
C20 N2 1.438(2)
S1 S2 1.9958(6)

loop_
_geom_hbond_atom_site_label_D
_geom_hbond_atom_site_label_H
_geom_hbond_atom_site_label_A
_geom_hbond_site_symmetry_A
_geom_hbond_distance_DH
_geom_hbond_distance_HA
_geom_hbond_distance_DA
_geom_hbond_angle_DHA
C12 H12B S4 . 0.97 2.53 3.028(2) 112
C18 H18 Cg1 3_557 . 2.74 3.604(2) 154

loop_
_geom_torsion_atom_site_label_1
_geom_torsion_atom_site_label_2
_geom_torsion_atom_site_label_3
_geom_torsion_atom_site_label_4
_geom_torsion
N1 C1 C2 C3 34.8(3)
C1 C2 C3 C4 -63.3(2)
C2 C3 C4 C5 -129.7(2)
C2 C3 C4 C9 43.5(2)
C9 C4 C5 C6 1.4(3)
C3 C4 C5 C6 174.54(19)
C4 C5 C6 C7 -2.8(3)
C5 C6 C7 C8 0.3(3)
C6 C7 C8 C9 3.6(3)
C7 C8 C9 C4 -5.0(3)
C7 C8 C9 N1 178.73(16)
C5 C4 C9 C8 2.6(3)
C3 C4 C9 C8 -171.03(17)
C5 C4 C9 N1 178.96(15)
C3 C4 C9 N1 5.4(2)
N2 C12 C13 C14 56.7(4)
C12 C13 C14 C15 -26.7(4)
C13 C14 C15 C20 0.4(4)
C13 C14 C15 C16 175.1(3)
C20 C15 C16 C17 1.3(4)
C14 C15 C16 C17 -173.7(3)
C15 C16 C17 C18 2.3(4)
C16 C17 C18 C19 -1.8(4)
C17 C18 C19 C20 -2.3(3)
C18 C19 C20 C15 6.0(3)
C18 C19 C20 N2 -178.37(17)
C16 C15 C20 C19 -5.4(3)
C14 C15 C20 C19 169.6(2)
C16 C15 C20 N2 178.84(19)
C14 C15 C20 N2 -6.2(3)
S3 C10 N1 C9 167.43(13)
S1 C10 N1 C9 -18.1(2)
S3 C10 N1 C1 -13.8(2)
S1 C10 N1 C1 160.63(13)
C8 C9 N1 C10 -42.2(2)
C4 C9 N1 C10 141.44(17)
C8 C9 N1 C1 139.04(17)
C4 C9 N1 C1 -37.3(2)
C2 C1 N1 C10 -163.64(18)
C2 C1 N1 C9 15.2(2)
S4 C11 N2 C20 171.86(14)
S2 C11 N2 C20 -6.8(2)
S4 C11 N2 C12 6.8(3)
S2 C11 N2 C12 -171.84(16)
C19 C20 N2 C11 56.4(3)
C15 C20 N2 C11 -127.8(2)
C19 C20 N2 C12 -137.60(19)
C15 C20 N2 C12 38.2(2)
C13 C12 N2 C11 103.4(3)
C13 C12 N2 C20 -63.3(3)
N1 C10 S1 S2 172.06(11)
S3 C10 S1 S2 -13.32(12)
N2 C11 S2 S1 -174.41(12)
S4 C11 S2 S1 6.88(12)
C10 S1 S2 C11 -90.59(8)

loop_
_cod_related_entry_id
_cod_related_entry_database
_cod_related_entry_code
1 ChemSpider 24635078
